data_7702428
loop_
_publ_author_name
'Boesveld, W. Marco'
'Hitchcock, Peter B.'
'Lappert, Michael F.'

_publ_section_title
;
 Reactions of 1,3,5-triazine with organolithium compounds containing
 trimethylsilyl substituents; X-ray structures of 1,3,5-triaza- and
 1,3,5,7-tetraaza-heptatrienyllithium compounds&#x200A;&#x2020;
;
_journal_issue 22
_journal_name_full 'Journal of the Chemical Society, Dalton Transactions'
_journal_page_first 4041
_journal_paper_doi 10.1039/a907375b
_journal_year 1999
_chemical_formula_sum 'C22 H53 Li N6 Si3'
_chemical_formula_weight 492.91
_space_group_IT_number 62
_space_group_name_Hall '-P 2ac 2n'
_space_group_name_H-M_alt 'P n m a'
_symmetry_cell_setting orthorhombic
_symmetry_space_group_name_H-M 'P n m a'
_atom_sites_solution_hydrogens geom
_atom_sites_solution_primary direct
_atom_sites_solution_secondary difmap
_audit_creation_method SHELXL
_cell_angle_alpha 90.00
_cell_angle_beta 90.00
_cell_angle_gamma 90.00
_cell_formula_units_Z 4
_cell_length_a 28.389(5)
_cell_length_b 11.343(2)
_cell_length_c 10.290(2)
_cell_measurement_reflns_used 25
_cell_measurement_temperature 173(2)
_cell_measurement_theta_max 10
_cell_measurement_theta_min 7
_cell_volume 3313.5(10)
_computing_cell_refinement 'Enraf-Nonius CAD4'
_computing_data_collection 'Enraf-Nonius CAD4'
_computing_molecular_graphics 'CAMERON (Watkin and Pearce,1993)'
_computing_publication_material SHELXL-93
_computing_structure_refinement 'SHELXL-93 (Sheldrick, 1993)'
_computing_structure_solution 'SHELXS-86 (Sheldrick, 1990)'
_diffrn_ambient_temperature 173(2)
_diffrn_measurement_device ' Enraf-Nonius CAD4'
_diffrn_measurement_method \w--2\q
_diffrn_radiation_monochromator graphite
_diffrn_radiation_source 'fine-focus sealed tube'
_diffrn_radiation_type MoK\a
_diffrn_radiation_wavelength 0.71073
_diffrn_reflns_av_R_equivalents 0.0907
_diffrn_reflns_av_sigmaI/netI 0.1032
_diffrn_reflns_limit_h_max 29
_diffrn_reflns_limit_h_min 0
_diffrn_reflns_limit_k_max 11
_diffrn_reflns_limit_k_min -11
_diffrn_reflns_limit_l_max 10
_diffrn_reflns_limit_l_min 0
_diffrn_reflns_number 4037
_diffrn_reflns_theta_max 22.04
_diffrn_reflns_theta_min 2.11
_diffrn_standards_decay_% 0
_diffrn_standards_interval_time 120
_diffrn_standards_number 2
_exptl_absorpt_coefficient_mu 0.161
_exptl_absorpt_correction_type none
_exptl_crystal_density_diffrn 0.988
_exptl_crystal_F_000 1088
_exptl_crystal_size_max 0.30
_exptl_crystal_size_mid 0.30
_exptl_crystal_size_min 0.20
_refine_diff_density_max 0.369
_refine_diff_density_min -0.386
_refine_diff_density_rms 0.088
_refine_ls_extinction_method none
_refine_ls_goodness_of_fit_all 1.025
_refine_ls_goodness_of_fit_obs 1.122
_refine_ls_hydrogen_treatment riding
_refine_ls_matrix_type full
_refine_ls_number_parameters 169
_refine_ls_number_reflns 2148
_refine_ls_number_restraints 0
_refine_ls_restrained_S_all 1.028
_refine_ls_restrained_S_obs 1.122
_refine_ls_R_factor_all 0.1059
_refine_ls_R_factor_obs 0.0605
_refine_ls_shift/esd_max 0.000
_refine_ls_shift/esd_mean 0.000
_refine_ls_structure_factor_coef Fsqd
_refine_ls_weighting_details 'w=1/[\s^2^(Fo^2^)+(0.0680P)^2^+1.5806P] where P=(Fo^2^+2Fc^2^)/3'
_refine_ls_weighting_scheme calc
_refine_ls_wR_factor_all 0.1575
_refine_ls_wR_factor_obs 0.1362
_reflns_number_observed 1400
_reflns_number_total 2149
_reflns_observed_criterion >2sigma(I)
_cod_data_source_file 907375b.txt
_cod_data_source_block lappert-paper-structure-6
_cod_depositor_comments
;
The following automatic conversions were performed:

data item '_refine_ls_weighting_scheme' value 'calc
w=1/[\s^2^(Fo^2^)+(0.0680P)^2^+1.5806P] where P=(Fo^2^+2Fc^2^)/3' was
changed to 'calc'. A new data item '_refine_ls_weighting_details' was
created with the value set to
'w=1/[\s^2^(Fo^2^)+(0.0680P)^2^+1.5806P] where P=(Fo^2^+2Fc^2^)/3'.

Automatic conversion script
Id: cif_fix_values 6909 2019-04-08 15:41:33Z antanas 
;
_cod_original_sg_symbol_H-M Pnma
_cod_database_code 7702428

loop_
_symmetry_equiv_pos_as_xyz
'x, y, z'
'x+1/2, -y+1/2, -z+1/2'
'-x, y+1/2, -z'
'-x+1/2, -y, z+1/2'
'-x, -y, -z'
'-x-1/2, y-1/2, z-1/2'
'x, -y-1/2, z'
'x-1/2, y, -z-1/2'

loop_
_atom_site_aniso_label
_atom_site_aniso_U_11
_atom_site_aniso_U_22
_atom_site_aniso_U_33
_atom_site_aniso_U_23
_atom_site_aniso_U_13
_atom_site_aniso_U_12
Li 0.038(6) 0.033(6) 0.029(6) 0.000 0.005(5) 0.000
Si1 0.0289(10) 0.0532(12) 0.0297(10) 0.000 0.0014(8) 0.000
Si2 0.0312(10) 0.0427(12) 0.0603(14) 0.000 0.0092(9) 0.000
Si3 0.0340(10) 0.0507(12) 0.0515(13) 0.000 -0.0070(9) 0.000
N1 0.032(3) 0.039(3) 0.022(3) 0.000 0.002(2) 0.000
N2 0.024(3) 0.027(3) 0.027(3) 0.000 0.004(2) 0.000
N3 0.028(3) 0.032(3) 0.032(3) 0.000 0.002(2) 0.000
N4 0.089(3) 0.042(3) 0.042(3) -0.014(2) 0.028(2) -0.019(2)
N5 0.041(3) 0.053(4) 0.033(3) 0.000 0.007(3) 0.000
C1 0.035(4) 0.032(4) 0.024(3) 0.000 0.000(3) 0.000
C2 0.031(4) 0.022(3) 0.026(3) 0.000 0.001(3) 0.000
C3 0.040(4) 0.026(4) 0.036(4) 0.000 0.004(3) 0.000
C4 0.022(3) 0.031(4) 0.056(5) 0.000 -0.002(3) 0.000
C5 0.046(3) 0.070(4) 0.051(3) 0.003(3) 0.006(2) 0.013(3)
C6 0.040(4) 0.082(5) 0.033(4) 0.000 -0.001(3) 0.000
C7 0.052(4) 0.089(6) 0.061(5) 0.000 0.019(4) 0.000
C8 0.049(3) 0.049(3) 0.092(4) 0.009(3) 0.018(3) -0.002(3)
C9 0.040(4) 0.094(6) 0.070(6) 0.000 -0.019(4) 0.000
C10 0.074(4) 0.116(5) 0.088(5) -0.052(4) -0.031(4) 0.034(4)
C11 0.206(8) 0.103(6) 0.065(4) -0.043(4) 0.078(5) -0.070(6)
C12 0.190(8) 0.064(4) 0.078(4) -0.039(4) 0.077(5) -0.051(5)
C13 0.042(5) 0.293(16) 0.063(6) 0.000 0.012(5) 0.000
C14 0.099(5) 0.111(6) 0.106(6) -0.056(5) 0.007(4) -0.047(4)
C15 0.186(8) 0.047(4) 0.091(5) -0.019(4) -0.003(5) 0.020(5)

loop_
_atom_site_label
_atom_site_type_symbol
_atom_site_fract_x
_atom_site_fract_y
_atom_site_fract_z
_atom_site_U_iso_or_equiv
_atom_site_thermal_displace_type
_atom_site_occupancy
_atom_site_calc_flag
_atom_site_refinement_flags
Li Li 0.3066(3) 0.2500 -0.2381(9) 0.034(2) Uani 1 d S
Si1 Si 0.40273(6) 0.2500 0.0066(2) 0.0373(5) Uani 1 d S
Si2 Si 0.06046(6) 0.2500 0.1694(2) 0.0448(6) Uani 1 d S
Si3 Si 0.08512(6) 0.2500 -0.1426(2) 0.0454(6) Uani 1 d S
N1 N 0.3474(2) 0.2500 -0.0637(4) 0.0312(12) Uani 1 d S
N2 N 0.2666(2) 0.2500 -0.0611(4) 0.0261(11) Uani 1 d S
N3 N 0.1854(2) 0.2500 -0.0316(4) 0.0305(12) Uani 1 d S
N4 N 0.2836(2) 0.0851(3) -0.3095(4) 0.0578(12) Uani 1 d .
N5 N 0.3484(2) 0.2500 -0.4203(5) 0.0425(14) Uani 1 d S
C1 C 0.3084(2) 0.2500 0.0004(6) 0.0303(14) Uani 1 d S
H1 H 0.3092(2) 0.2500 0.0927(6) 0.036 Uiso 1 calc SR
C2 C 0.2281(2) 0.2500 0.0133(6) 0.0262(14) Uani 1 d S
H2 H 0.2322(2) 0.2500 0.1050(6) 0.031 Uiso 1 calc SR
C3 C 0.1491(2) 0.2500 0.0589(6) 0.034(2) Uani 1 d S
H3 H 0.1578(2) 0.2500 0.1480(6) 0.041 Uiso 1 calc SR
C4 C 0.1025(2) 0.2500 0.0321(6) 0.037(2) Uani 1 d S
C5 C 0.4348(2) 0.1164(5) -0.0465(5) 0.0557(14) Uani 1 d .
H5C H 0.4176(2) 0.0461(5) -0.0181(5) 0.084 Uiso 1 calc R
H5B H 0.4664(2) 0.1162(5) -0.0081(5) 0.084 Uiso 1 calc R
H5A H 0.4374(2) 0.1162(5) -0.1415(5) 0.084 Uiso 1 calc R
C6 C 0.3992(2) 0.2500 0.1874(6) 0.052(2) Uani 1 d S
H6C H 0.3823(2) 0.1796 0.2167(6) 0.077 Uiso 0.50 calc PR
H6B H 0.3824(2) 0.3207 0.2167(6) 0.077 Uiso 0.50 calc PR
H6A H 0.4311(2) 0.2498 0.2239(6) 0.077 Uiso 1 calc SR
C7 C 0.0908(2) 0.2500 0.3298(7) 0.067(2) Uani 1 d S
H7C H 0.0673(2) 0.2500 0.3995(7) 0.101 Uiso 1 calc SR
H7B H 0.1106(2) 0.3205 0.3372(7) 0.101 Uiso 0.50 calc PR
H7A H 0.1106(2) 0.1795 0.3372(7) 0.101 Uiso 0.50 calc PR
C8 C 0.0223(2) 0.1157(4) 0.1648(5) 0.063(2) Uani 1 d .
H8C H 0.0004(2) 0.1174(4) 0.2383(5) 0.095 Uiso 1 calc R
H8B H 0.0421(2) 0.0451(4) 0.1707(5) 0.095 Uiso 1 calc R
H8A H 0.0046(2) 0.1143(4) 0.0832(5) 0.095 Uiso 1 calc R
C9 C 0.0196(2) 0.2500 -0.1620(7) 0.068(2) Uani 1 d S
H9C H 0.0064(2) 0.3199 -0.1196(7) 0.102 Uiso 0.50 calc PR
H9B H 0.0065(2) 0.1789 -0.1218(7) 0.102 Uiso 0.50 calc PR
H9A H 0.0117(2) 0.2512 -0.2546(7) 0.102 Uiso 1 calc SR
C10 C 0.1064(2) 0.1148(5) -0.2257(6) 0.093(2) Uani 1 d .
H10C H 0.0946(2) 0.0451(5) -0.1798(6) 0.139 Uiso 1 calc R
H10B H 0.1409(2) 0.1140(5) -0.2258(6) 0.139 Uiso 1 calc R
H10A H 0.0949(2) 0.1140(5) -0.3155(6) 0.139 Uiso 1 calc R
C11 C 0.3324(3) 0.1467(6) -0.4868(6) 0.125(3) Uani 1 d .
H11B H 0.3153(3) 0.1748(6) -0.5646(6) 0.149 Uiso 1 calc R
H11A H 0.3611(3) 0.1063(6) -0.5190(6) 0.149 Uiso 1 calc R
C12 C 0.3061(3) 0.0648(6) -0.4348(6) 0.111(3) Uani 1 d .
H12B H 0.3258(3) -0.0069(6) -0.4262(6) 0.133 Uiso 1 calc R
H12A H 0.2809(3) 0.0461(6) -0.4979(6) 0.133 Uiso 1 calc R
C13 C 0.3985(3) 0.2500 -0.4079(9) 0.133(5) Uani 1 d S
H13C H 0.4085(3) 0.3215 -0.3622(9) 0.199 Uiso 0.50 calc PR
H13B H 0.4129(3) 0.2481 -0.4944(9) 0.199 Uiso 1 calc SR
H13A H 0.4084(3) 0.1805 -0.3584(9) 0.199 Uiso 0.50 calc PR
C14 C 0.2348(2) 0.0771(6) -0.3192(6) 0.106(3) Uani 1 d .
H14C H 0.2206(2) 0.0910(6) -0.2338(6) 0.158 Uiso 1 calc R
H14B H 0.2261(2) -0.0018(6) -0.3499(6) 0.158 Uiso 1 calc R
H14A H 0.2233(2) 0.1363(6) -0.3809(6) 0.158 Uiso 1 calc R
C15 C 0.3012(3) 0.0001(5) -0.2122(6) 0.108(2) Uani 1 d .
H15C H 0.3356(3) 0.0064(5) -0.2061(6) 0.162 Uiso 1 calc R
H15B H 0.2926(3) -0.0800(5) -0.2386(6) 0.162 Uiso 1 calc R
H15A H 0.2871(3) 0.0177(5) -0.1274(6) 0.162 Uiso 1 calc R

loop_
_atom_type_symbol
_atom_type_description
_atom_type_scat_dispersion_real
_atom_type_scat_dispersion_imag
_atom_type_scat_source
C C 0.0033 0.0016 'International Tables Vol C Tables 4.2.6.8 and 6.1.1.4'
H H 0.0000 0.0000 'International Tables Vol C Tables 4.2.6.8 and 6.1.1.4'
N N 0.0061 0.0033 'International Tables Vol C Tables 4.2.6.8 and 6.1.1.4'
Si Si 0.0817 0.0704 'International Tables Vol C Tables 4.2.6.8 and 6.1.1.4'
Li Li -0.0003 0.0001 'International Tables Vol C Tables 4.2.6.8 and 6.1.1.4'

loop_
_geom_angle_atom_site_label_1
_geom_angle_atom_site_label_2
_geom_angle_atom_site_label_3
_geom_angle
_geom_angle_site_symmetry_1
_geom_angle_site_symmetry_3
N4 Li N4 124.6(5) . 7_565
N4 Li N1 117.3(3) . .
N4 Li N1 117.3(3) 7_565 .
N4 Li N2 97.6(3) . .
N4 Li N2 97.6(3) 7_565 .
N1 Li N2 64.8(3) . .
N4 Li N5 82.6(3) . .
N4 Li N5 82.6(3) 7_565 .
N1 Li N5 114.9(5) . .
N2 Li N5 179.6(5) . .
N4 Li C1 110.7(3) . .
N4 Li C1 110.7(3) 7_565 .
N1 Li C1 31.6(2) . .
N2 Li C1 33.2(2) . .
N5 Li C1 146.5(5) . .
N1 Si1 C5 108.9(2) . 7_565
N1 Si1 C5 108.9(2) . .
C5 Si1 C5 109.9(3) 7_565 .
N1 Si1 C6 111.6(3) . .
C5 Si1 C6 108.7(2) 7_565 .
C5 Si1 C6 108.7(2) . .
C4 Si2 C7 112.3(3) . .
C4 Si2 C8 110.8(2) . .
C7 Si2 C8 106.9(2) . .
C4 Si2 C8 110.8(2) . 7_565
C7 Si2 C8 106.9(2) . 7_565
C8 Si2 C8 109.1(3) . 7_565
C10 Si3 C10 111.3(4) . 7_565
C10 Si3 C4 111.0(2) . .
C10 Si3 C4 111.0(2) 7_565 .
C10 Si3 C9 105.9(2) . .
C10 Si3 C9 105.9(2) 7_565 .
C4 Si3 C9 111.5(3) . .
C1 N1 Si1 124.5(4) . .
C1 N1 Li 88.0(4) . .
Si1 N1 Li 147.5(4) . .
C2 N2 C1 117.0(5) . .
C2 N2 Li 157.0(5) . .
C1 N2 Li 86.1(4) . .
C2 N3 C3 117.0(5) . .
C14 N4 C12 111.2(5) . .
C14 N4 C15 110.1(5) . .
C12 N4 C15 110.4(5) . .
C14 N4 Li 112.9(4) . .
C12 N4 Li 108.2(4) . .
C15 N4 Li 103.8(4) . .
C13 N5 C11 111.0(5) . .
C13 N5 C11 111.0(5) . 7_565
C11 N5 C11 110.0(8) . 7_565
C13 N5 Li 117.2(5) . .
C11 N5 Li 103.5(4) . .
C11 N5 Li 103.5(4) 7_565 .
N1 C1 N2 121.1(5) . .
N1 C1 Li 60.4(4) . .
N2 C1 Li 60.8(4) . .
N3 C2 N2 124.1(5) . .
C4 C3 N3 126.2(6) . .
C3 C4 Si2 118.4(5) . .
C3 C4 Si3 117.1(5) . .
Si2 C4 Si3 124.5(3) . .
C12 C11 N5 124.6(5) . .
C11 C12 N4 120.1(5) . .

loop_
_geom_bond_atom_site_label_1
_geom_bond_atom_site_label_2
_geom_bond_distance
_geom_bond_site_symmetry_2
Li N4 2.113(6) .
Li N4 2.113(6) 7_565
Li N1 2.135(11) .
Li N2 2.147(10) .
Li N5 2.219(11) .
Li C1 2.454(11) .
Si1 N1 1.730(5) .
Si1 C5 1.850(5) 7_565
Si1 C5 1.850(5) .
Si1 C6 1.863(6) .
Si2 C4 1.849(6) .
Si2 C7 1.862(7) .
Si2 C8 1.869(5) .
Si2 C8 1.869(5) 7_565
Si3 C10 1.857(5) .
Si3 C10 1.857(5) 7_565
Si3 C4 1.864(6) .
Si3 C9 1.870(6) .
N1 C1 1.287(7) .
N2 C2 1.335(7) .
N2 C1 1.346(7) .
N3 C2 1.296(7) .
N3 C3 1.390(7) .
N4 C14 1.395(7) .
N4 C12 1.457(6) .
N4 C15 1.476(7) .
N5 C13 1.427(9) .
N5 C11 1.431(6) .
N5 C11 1.431(6) 7_565
C3 C4 1.351(8) .
C11 C12 1.307(7) .
